data_7018992
loop_
_publ_author_name
'Li, Xinfa'
'Huang, Yuanbiao'
'Cao, Rong'

_publ_section_title
;
 A family of three-dimensional 3d--4f and 4d--4f heterometallic
 coordination polymers based on mixed isonicotinate and 2-sulfobenzoate
 ligands: syntheses, structures and photoluminescent properties
;
_journal_issue 20
_journal_name_full 'Dalton Transactions'
_journal_page_first 6195
_journal_paper_doi 10.1039/c2dt30268c
_journal_volume 41
_journal_year 2012
_chemical_formula_moiety 'C19 H14 Ag N2 O10 S Sm'
_chemical_formula_sum 'C19 H14 Ag N2 O10 S Sm'
_chemical_formula_weight 720.60
_chemical_name_systematic
;
?
;
_space_group_IT_number 14
_symmetry_cell_setting monoclinic
_symmetry_space_group_name_Hall '-P 2yn'
_symmetry_space_group_name_H-M 'P 1 21/n 1'
_atom_sites_solution_hydrogens geom
_atom_sites_solution_primary direct
_atom_sites_solution_secondary difmap
_audit_creation_method SHELXL-97
_cell_angle_alpha 90.00
_cell_angle_beta 101.263(4)
_cell_angle_gamma 90.00
_cell_formula_units_Z 4
_cell_length_a 9.3956(3)
_cell_length_b 13.4839(5)
_cell_length_c 17.6400(7)
_cell_measurement_reflns_used 3593
_cell_measurement_temperature 293(2)
_cell_measurement_theta_max 29.0183
_cell_measurement_theta_min 2.3498
_cell_volume 2191.76(14)
_computing_cell_refinement
;
CrysAlisPro, Agilent Technologies,
Version 1.171.34.49 (release 20-01-2011 CrysAlis171 .NET)
(compiled Jan 20 2011,15:58:25)
;
_computing_data_collection
;
CrysAlisPro, Agilent Technologies,
Version 1.171.34.49 (release 20-01-2011 CrysAlis171 .NET)
(compiled Jan 20 2011,15:58:25)
;
_computing_data_reduction
;
CrysAlisPro, Agilent Technologies,
Version 1.171.34.49 (release 20-01-2011 CrysAlis171 .NET)
(compiled Jan 20 2011,15:58:25)
;
_computing_molecular_graphics 'Bruker SHELXTL'
_computing_publication_material 'Bruker SHELXTL'
_computing_structure_refinement 'SHELXL-97 (Sheldrick, 1997)'
_computing_structure_solution 'SHELXS-97 (Sheldrick, 1990)'
_diffrn_ambient_temperature 293(2)
_diffrn_detector_area_resol_mean 16.2083
_diffrn_measured_fraction_theta_full 0.988
_diffrn_measured_fraction_theta_max 0.988
_diffrn_measurement_device_type 'Xcalibur, Eos'
_diffrn_measurement_method '\w scans'
_diffrn_radiation_monochromator graphite
_diffrn_radiation_source 'fine-focus sealed tube'
_diffrn_radiation_type MoK\a
_diffrn_radiation_wavelength 0.71073
_diffrn_reflns_av_R_equivalents 0.0288
_diffrn_reflns_av_sigmaI/netI 0.0460
_diffrn_reflns_limit_h_max 11
_diffrn_reflns_limit_h_min -11
_diffrn_reflns_limit_k_max 10
_diffrn_reflns_limit_k_min -17
_diffrn_reflns_limit_l_max 12
_diffrn_reflns_limit_l_min -22
_diffrn_reflns_number 9442
_diffrn_reflns_theta_full 26.75
_diffrn_reflns_theta_max 26.75
_diffrn_reflns_theta_min 2.35
_diffrn_standards_interval_count none
_diffrn_standards_interval_time none
_exptl_absorpt_coefficient_mu 3.702
_exptl_absorpt_correction_T_max 0.5047
_exptl_absorpt_correction_T_min 0.2866
_exptl_absorpt_correction_type multi-scan
_exptl_absorpt_process_details
;
CrysAlisPro, Agilent Technologies,
Version 1.171.34.49.
Empirical absorption correction using spherical harmonics,
implemented in SCALE3 ABSPACK scaling algorithm.
;
_exptl_crystal_colour light-yellow
_exptl_crystal_density_diffrn 2.184
_exptl_crystal_density_method 'not measured'
_exptl_crystal_description block-shaped
_exptl_crystal_F_000 1388
_exptl_crystal_size_max 0.45
_exptl_crystal_size_mid 0.30
_exptl_crystal_size_min 0.20
_refine_diff_density_max 1.165
_refine_diff_density_min -2.052
_refine_diff_density_rms 0.578
_refine_ls_extinction_method none
_refine_ls_goodness_of_fit_ref 1.015
_refine_ls_hydrogen_treatment constr
_refine_ls_matrix_type full
_refine_ls_number_parameters 307
_refine_ls_number_reflns 4604
_refine_ls_number_restraints 0
_refine_ls_restrained_S_all 1.015
_refine_ls_R_factor_all 0.0429
_refine_ls_R_factor_gt 0.0331
_refine_ls_shift/su_max 0.001
_refine_ls_shift/su_mean 0.000
_refine_ls_structure_factor_coef Fsqd
_refine_ls_weighting_details 'calc w=1/[\s^2^(Fo^2^)+(0.0460P)^2^+5.3000P] where P=(Fo^2^+2Fc^2^)/3'
_refine_ls_weighting_scheme calc
_refine_ls_wR_factor_gt 0.0859
_refine_ls_wR_factor_ref 0.0920
_reflns_number_gt 3912
_reflns_number_total 4604
_reflns_threshold_expression >2sigma(I)
_cod_data_source_file c2dt30268c.txt
_cod_data_source_block 4-Sm
_cod_depositor_comments
;
The following automatic conversions were performed:

'_symmetry_cell_setting' value 'Monoclinic' changed to 'monoclinic'
according to /home/saulius/struct/CIF-dictionaries/cif_core.dic
dictionary named 'cif_core.dic' version 2.4.1 from 2010-06-29.

Automatic conversion script
Id: cif_fix_values 1715 2011-07-08 13:25:40Z adriana 
;
_cod_original_sg_symbol_H-M P2(1)/n
_cod_database_code 7018992

loop_
_symmetry_equiv_pos_as_xyz
'x, y, z'
'-x+1/2, y+1/2, -z+1/2'
'-x, -y, -z'
'x-1/2, -y-1/2, z-1/2'

loop_
_atom_site_label
_atom_site_type_symbol
_atom_site_fract_x
_atom_site_fract_y
_atom_site_fract_z
_atom_site_U_iso_or_equiv
_atom_site_adp_type
_atom_site_occupancy
_atom_site_symmetry_multiplicity
_atom_site_calc_flag
_atom_site_refinement_flags
Sm1 Sm 0.78516(2) 0.965666(19) -0.004160(13) 0.01160(9) Uani 1 1 d .
Ag1 Ag 0.77425(5) 0.63940(4) 0.01955(2) 0.03283(14) Uani 1 1 d .
S1 S 1.31447(15) 0.77897(12) 0.07166(10) 0.0315(4) Uani 1 1 d .
O1 O 1.0467(3) 0.9025(3) -0.0085(2) 0.0176(8) Uani 1 1 d .
O2 O 0.8720(4) 0.7937(3) -0.0371(2) 0.0229(8) Uani 1 1 d .
O3 O 1.3372(4) 0.8857(3) 0.0684(2) 0.0306(10) Uani 1 1 d .
O4 O 1.2051(5) 0.7501(4) 0.1143(3) 0.0480(13) Uani 1 1 d .
O5 O 1.4530(5) 0.7287(4) 0.0967(4) 0.0583(16) Uani 1 1 d .
O6 O 0.8465(4) 0.9757(3) -0.1328(2) 0.0225(8) Uani 1 1 d .
O7 O 1.0600(4) 1.0544(3) -0.1260(2) 0.0254(9) Uani 1 1 d .
O8 O 1.0700(4) 0.5964(3) 0.4219(2) 0.0231(8) Uani 1 1 d .
O9 O 0.8450(4) 0.5434(3) 0.4185(2) 0.0288(10) Uani 1 1 d .
O10 O 0.7017(4) 0.8318(3) 0.0783(2) 0.0327(10) Uani 1 1 d .
H10B H 0.6107 0.8361 0.0758 0.049 Uiso 1 1 d R
H10C H 0.7441 0.8387 0.1252 0.049 Uiso 1 1 d R
N1 N 0.8134(5) 1.1002(4) -0.4004(2) 0.0237(10) Uani 1 1 d .
N2 N 0.8373(5) 0.6193(4) 0.1425(3) 0.0263(11) Uani 1 1 d .
C1 C 1.0019(5) 0.8179(4) -0.0331(3) 0.0186(11) Uani 1 1 d .
C2 C 1.1049(6) 0.7508(4) -0.0640(4) 0.0301(14) Uani 1 1 d .
C3 C 1.2486(7) 0.7344(4) -0.0249(4) 0.0331(15) Uani 1 1 d .
C4 C 1.3393(8) 0.6780(5) -0.0604(6) 0.056(2) Uani 1 1 d .
H4A H 1.4350 0.6675 -0.0357 0.067 Uiso 1 1 calc R
C5 C 1.2885(9) 0.6369(6) -0.1326(6) 0.070(3) Uani 1 1 d .
H5A H 1.3510 0.5997 -0.1561 0.085 Uiso 1 1 calc R
C6 C 1.1476(10) 0.6503(6) -0.1699(6) 0.070(3) Uani 1 1 d .
H6A H 1.1141 0.6214 -0.2180 0.084 Uiso 1 1 calc R
C7 C 1.0552(8) 0.7076(5) -0.1349(5) 0.049(2) Uani 1 1 d .
H7A H 0.9592 0.7168 -0.1596 0.058 Uiso 1 1 calc R
C8 C 0.9382(5) 1.0241(4) -0.1606(3) 0.0169(11) Uani 1 1 d .
C9 C 0.8949(5) 1.0498(4) -0.2451(3) 0.0182(11) Uani 1 1 d .
C10 C 0.8936(6) 1.1473(4) -0.2690(3) 0.0249(12) Uani 1 1 d .
H10A H 0.9219 1.1976 -0.2331 0.030 Uiso 1 1 calc R
C11 C 0.8502(6) 1.1697(4) -0.3460(3) 0.0268(13) Uani 1 1 d .
H11A H 0.8463 1.2359 -0.3609 0.032 Uiso 1 1 calc R
C12 C 0.8206(7) 1.0046(5) -0.3772(3) 0.0274(13) Uani 1 1 d .
H12A H 0.7990 0.9552 -0.4144 0.033 Uiso 1 1 calc R
C13 C 0.8585(6) 0.9770(4) -0.3007(3) 0.0240(12) Uani 1 1 d .
H13A H 0.8595 0.9105 -0.2867 0.029 Uiso 1 1 calc R
C14 C 0.9438(5) 0.5750(4) 0.3881(3) 0.0150(10) Uani 1 1 d .
C15 C 0.9080(5) 0.5908(4) 0.3019(3) 0.0168(11) Uani 1 1 d .
C16 C 0.7651(6) 0.6025(5) 0.2642(3) 0.0262(13) Uani 1 1 d .
H16A H 0.6905 0.6004 0.2919 0.031 Uiso 1 1 calc R
C17 C 0.7344(6) 0.6173(5) 0.1860(3) 0.0295(14) Uani 1 1 d .
H17A H 0.6381 0.6263 0.1618 0.035 Uiso 1 1 calc R
C18 C 0.9758(6) 0.6059(5) 0.1794(3) 0.0292(13) Uani 1 1 d .
H18A H 1.0484 0.6057 0.1503 0.035 Uiso 1 1 calc R
C19 C 1.0149(5) 0.5925(4) 0.2580(3) 0.0222(12) Uani 1 1 d .
H19A H 1.1119 0.5847 0.2813 0.027 Uiso 1 1 calc R

loop_
_atom_site_aniso_label
_atom_site_aniso_U_11
_atom_site_aniso_U_22
_atom_site_aniso_U_33
_atom_site_aniso_U_23
_atom_site_aniso_U_13
_atom_site_aniso_U_12
Sm1 0.00791(13) 0.01664(15) 0.00920(13) 0.00043(10) -0.00096(9) -0.00018(10)
Ag1 0.0448(3) 0.0404(3) 0.0094(2) 0.0003(2) -0.00430(17) -0.0043(2)
S1 0.0159(6) 0.0286(8) 0.0500(10) 0.0189(7) 0.0060(6) 0.0060(6)
O1 0.0134(16) 0.0151(18) 0.0223(19) 0.0007(16) -0.0014(14) 0.0016(15)
O2 0.0156(18) 0.021(2) 0.033(2) -0.0053(17) 0.0050(15) -0.0050(16)
O3 0.022(2) 0.029(2) 0.037(2) 0.009(2) -0.0027(17) 0.0030(18)
O4 0.032(2) 0.060(3) 0.053(3) 0.021(3) 0.012(2) -0.008(2)
O5 0.022(2) 0.045(3) 0.103(5) 0.031(3) 0.001(2) 0.015(2)
O6 0.0207(19) 0.034(2) 0.0114(18) 0.0039(17) 0.0004(14) -0.0051(17)
O7 0.0134(17) 0.044(3) 0.0165(19) 0.0080(18) -0.0019(14) -0.0035(17)
O8 0.0135(17) 0.035(2) 0.0172(19) 0.0014(17) -0.0052(14) 0.0039(17)
O9 0.023(2) 0.044(3) 0.019(2) 0.0068(19) 0.0040(16) -0.0105(19)
O10 0.026(2) 0.044(3) 0.028(2) 0.010(2) 0.0059(17) -0.005(2)
N1 0.026(2) 0.033(3) 0.010(2) 0.000(2) -0.0004(17) 0.004(2)
N2 0.029(2) 0.033(3) 0.014(2) 0.003(2) -0.0024(18) -0.001(2)
C1 0.019(3) 0.017(3) 0.021(3) 0.003(2) 0.006(2) -0.001(2)
C2 0.029(3) 0.022(3) 0.045(4) -0.007(3) 0.019(3) -0.003(3)
C3 0.029(3) 0.016(3) 0.059(4) -0.003(3) 0.022(3) -0.001(3)
C4 0.037(4) 0.026(4) 0.115(8) -0.009(4) 0.043(5) 0.006(3)
C5 0.058(5) 0.047(5) 0.123(9) -0.037(6) 0.056(6) -0.007(4)
C6 0.071(6) 0.058(5) 0.096(7) -0.056(5) 0.051(5) -0.031(5)
C7 0.041(4) 0.042(4) 0.067(5) -0.025(4) 0.021(4) -0.010(3)
C8 0.013(2) 0.024(3) 0.012(2) 0.002(2) -0.0018(18) 0.001(2)
C9 0.011(2) 0.032(3) 0.011(2) 0.003(2) -0.0002(18) 0.000(2)
C10 0.033(3) 0.025(3) 0.013(2) -0.002(2) -0.004(2) -0.004(3)
C11 0.036(3) 0.023(3) 0.019(3) 0.003(2) 0.000(2) -0.001(3)
C12 0.041(3) 0.027(3) 0.011(3) -0.005(2) -0.001(2) 0.003(3)
C13 0.034(3) 0.021(3) 0.015(3) 0.005(2) 0.000(2) 0.000(2)
C14 0.015(2) 0.016(2) 0.013(2) -0.001(2) -0.0005(18) 0.000(2)
C15 0.014(2) 0.022(3) 0.013(2) 0.003(2) -0.0024(18) 0.000(2)
C16 0.016(2) 0.040(3) 0.022(3) 0.004(3) 0.000(2) 0.004(3)
C17 0.023(3) 0.041(4) 0.020(3) 0.009(3) -0.007(2) 0.005(3)
C18 0.025(3) 0.043(4) 0.020(3) 0.002(3) 0.005(2) -0.004(3)
C19 0.014(2) 0.034(3) 0.017(3) 0.001(2) -0.0019(19) -0.003(2)

loop_
_atom_type_symbol
_atom_type_description
_atom_type_scat_dispersion_real
_atom_type_scat_dispersion_imag
_atom_type_scat_source
C C 0.0033 0.0016 'International Tables Vol C Tables 4.2.6.8 and 6.1.1.4'
H H 0.0000 0.0000 'International Tables Vol C Tables 4.2.6.8 and 6.1.1.4'
N N 0.0061 0.0033 'International Tables Vol C Tables 4.2.6.8 and 6.1.1.4'
O O 0.0106 0.0060 'International Tables Vol C Tables 4.2.6.8 and 6.1.1.4'
S S 0.1246 0.1234 'International Tables Vol C Tables 4.2.6.8 and 6.1.1.4'
Ag Ag -0.8971 1.1015 'International Tables Vol C Tables 4.2.6.8 and 6.1.1.4'
Sm Sm -0.1638 3.4418 'International Tables Vol C Tables 4.2.6.8 and 6.1.1.4'

loop_
_geom_angle_atom_site_label_1
_geom_angle_atom_site_label_2
_geom_angle_atom_site_label_3
_geom_angle
_geom_angle_site_symmetry_1
_geom_angle_site_symmetry_3
O8 Sm1 O1 144.38(13) 4_575 3_775
O8 Sm1 O9 90.95(13) 4_575 2_655
O1 Sm1 O9 91.47(13) 3_775 2_655
O8 Sm1 O6 80.62(12) 4_575 .
O1 Sm1 O6 76.83(12) 3_775 .
O9 Sm1 O6 144.18(14) 2_655 .
O8 Sm1 O3 76.12(14) 4_575 3_775
O1 Sm1 O3 71.07(12) 3_775 3_775
O9 Sm1 O3 71.44(14) 2_655 3_775
O6 Sm1 O3 72.74(14) . 3_775
O8 Sm1 O7 139.89(13) 4_575 3_775
O1 Sm1 O7 74.56(12) 3_775 3_775
O9 Sm1 O7 74.94(13) 2_655 3_775
O6 Sm1 O7 131.39(12) . 3_775
O3 Sm1 O7 130.44(14) 3_775 3_775
O8 Sm1 O10 74.61(13) 4_575 .
O1 Sm1 O10 139.30(13) 3_775 .
O9 Sm1 O10 72.12(15) 2_655 .
O6 Sm1 O10 136.45(14) . .
O3 Sm1 O10 132.19(13) 3_775 .
O7 Sm1 O10 65.35(13) 3_775 .
O8 Sm1 O2 80.11(13) 4_575 .
O1 Sm1 O2 117.80(11) 3_775 .
O9 Sm1 O2 140.62(14) 2_655 .
O6 Sm1 O2 72.36(13) . .
O3 Sm1 O2 140.31(14) 3_775 .
O7 Sm1 O2 87.49(13) 3_775 .
O10 Sm1 O2 68.52(13) . .
O8 Sm1 O1 125.62(12) 4_575 .
O1 Sm1 O1 68.46(13) 3_775 .
O9 Sm1 O1 140.21(12) 2_655 .
O6 Sm1 O1 66.36(12) . .
O3 Sm1 O1 127.29(12) 3_775 .
O7 Sm1 O1 66.86(12) 3_775 .
O10 Sm1 O1 100.50(12) . .
O2 Sm1 O1 49.92(11) . .
N2 Ag1 N1 157.62(19) . 2_644
N2 Ag1 O2 116.59(16) . .
N1 Ag1 O2 85.22(15) 2_644 .
O4 S1 O3 114.3(3) . .
O4 S1 O5 113.7(3) . .
O3 S1 O5 110.0(3) . .
O4 S1 C3 104.8(3) . .
O3 S1 C3 108.6(3) . .
O5 S1 C3 104.7(3) . .
C1 O1 Sm1 152.2(3) . 3_775
C1 O1 Sm1 93.0(3) . .
Sm1 O1 Sm1 111.54(13) 3_775 .
C1 O2 Ag1 127.7(3) . .
C1 O2 Sm1 95.8(3) . .
Ag1 O2 Sm1 119.56(14) . .
S1 O3 Sm1 139.4(2) . 3_775
C8 O6 Sm1 133.9(3) . .
C8 O7 Sm1 136.8(3) . 3_775
C14 O8 Sm1 145.0(4) . 4_676
C14 O9 Sm1 162.9(4) . 2_645
Sm1 O10 H10B 110.1 . .
Sm1 O10 H10C 110.0 . .
H10B O10 H10C 108.5 . .
C11 N1 C12 117.4(5) . .
C11 N1 Ag1 121.4(4) . 2_654
C12 N1 Ag1 120.9(4) . 2_654
C17 N2 C18 117.0(5) . .
C17 N2 Ag1 119.4(4) . .
C18 N2 Ag1 123.6(4) . .
O2 C1 O1 120.7(5) . .
O2 C1 C2 120.8(5) . .
O1 C1 C2 118.3(4) . .
C7 C2 C3 120.1(6) . .
C7 C2 C1 117.1(6) . .
C3 C2 C1 122.8(5) . .
C4 C3 C2 118.9(7) . .
C4 C3 S1 119.0(6) . .
C2 C3 S1 122.0(4) . .
C5 C4 C3 120.3(8) . .
C5 C4 H4A 119.8 . .
C3 C4 H4A 119.8 . .
C6 C5 C4 121.1(7) . .
C6 C5 H5A 119.4 . .
C4 C5 H5A 119.4 . .
C5 C6 C7 119.1(8) . .
C5 C6 H6A 120.4 . .
C7 C6 H6A 120.4 . .
C2 C7 C6 120.5(7) . .
C2 C7 H7A 119.8 . .
C6 C7 H7A 119.8 . .
O6 C8 O7 127.6(5) . .
O6 C8 C9 115.6(4) . .
O7 C8 C9 116.8(4) . .
C10 C9 C13 118.3(5) . .
C10 C9 C8 120.3(5) . .
C13 C9 C8 121.4(5) . .
C11 C10 C9 119.6(5) . .
C11 C10 H10A 120.2 . .
C9 C10 H10A 120.2 . .
N1 C11 C10 122.8(5) . .
N1 C11 H11A 118.6 . .
C10 C11 H11A 118.6 . .
N1 C12 C13 122.9(5) . .
N1 C12 H12A 118.6 . .
C13 C12 H12A 118.6 . .
C12 C13 C9 118.9(5) . .
C12 C13 H13A 120.5 . .
C9 C13 H13A 120.5 . .
O9 C14 O8 126.5(5) . .
O9 C14 C15 116.6(4) . .
O8 C14 C15 116.9(4) . .
C19 C15 C16 118.0(5) . .
C19 C15 C14 121.6(4) . .
C16 C15 C14 120.3(5) . .
C17 C16 C15 119.6(5) . .
C17 C16 H16A 120.2 . .
C15 C16 H16A 120.2 . .
N2 C17 C16 123.0(5) . .
N2 C17 H17A 118.5 . .
C16 C17 H17A 118.5 . .
N2 C18 C19 123.1(5) . .
N2 C18 H18A 118.4 . .
C19 C18 H18A 118.4 . .
C18 C19 C15 119.2(5) . .
C18 C19 H19A 120.4 . .
C15 C19 H19A 120.4 . .

loop_
_geom_bond_atom_site_label_1
_geom_bond_atom_site_label_2
_geom_bond_distance
_geom_bond_site_symmetry_2
Sm1 O8 2.336(3) 4_575
Sm1 O1 2.360(3) 3_775
Sm1 O9 2.367(4) 2_655
Sm1 O6 2.451(4) .
Sm1 O3 2.473(4) 3_775
Sm1 O7 2.481(4) 3_775
Sm1 O10 2.536(4) .
Sm1 O2 2.563(4) .
Sm1 O1 2.616(3) .
Ag1 N2 2.150(4) .
Ag1 N1 2.168(4) 2_644
Ag1 O2 2.555(4) .
S1 O4 1.440(5) .
S1 O3 1.458(4) .
S1 O5 1.457(5) .
S1 C3 1.799(7) .
O1 C1 1.263(6) .
O1 Sm1 2.360(3) 3_775
O2 C1 1.252(6) .
O3 Sm1 2.473(4) 3_775
O6 C8 1.255(6) .
O7 C8 1.254(6) .
O7 Sm1 2.481(4) 3_775
O8 C14 1.252(6) .
O8 Sm1 2.336(3) 4_676
O9 C14 1.235(6) .
O9 Sm1 2.367(4) 2_645
O10 H10B 0.8500 .
O10 H10C 0.8500 .
N1 C11 1.338(7) .
N1 C12 1.351(8) .
N1 Ag1 2.168(4) 2_654
N2 C17 1.347(7) .
N2 C18 1.349(7) .
C1 C2 1.502(7) .
C2 C7 1.376(10) .
C2 C3 1.408(9) .
C3 C4 1.380(8) .
C4 C5 1.385(12) .
C4 H4A 0.9300 .
C5 C6 1.370(13) .
C5 H5A 0.9300 .
C6 C7 1.394(10) .
C6 H6A 0.9300 .
C7 H7A 0.9300 .
C8 C9 1.508(7) .
C9 C10 1.380(8) .
C9 C13 1.382(7) .
C10 C11 1.373(7) .
C10 H10A 0.9300 .
C11 H11A 0.9300 .
C12 C13 1.377(7) .
C12 H12A 0.9300 .
C13 H13A 0.9300 .
C14 C15 1.506(7) .
C15 C19 1.383(7) .
C15 C16 1.387(7) .
C16 C17 1.367(7) .
C16 H16A 0.9300 .
C17 H17A 0.9300 .
C18 C19 1.375(7) .
C18 H18A 0.9300 .
C19 H19A 0.9300 .

loop_
_geom_hbond_atom_site_label_D
_geom_hbond_atom_site_label_H
_geom_hbond_atom_site_label_A
_geom_hbond_distance_DH
_geom_hbond_distance_HA
_geom_hbond_distance_DA
_geom_hbond_angle_DHA
_geom_hbond_site_symmetry_A
O10 H10B O5 0.85 2.15 2.793(6) 131.6 1_455

loop_
_geom_torsion_atom_site_label_1
_geom_torsion_atom_site_label_2
_geom_torsion_atom_site_label_3
_geom_torsion_atom_site_label_4
_geom_torsion
_geom_torsion_site_symmetry_1
_geom_torsion_site_symmetry_4
O8 Sm1 O1 C1 -24.3(3) 4_575 .
O1 Sm1 O1 C1 -166.7(4) 3_775 .
O9 Sm1 O1 C1 128.8(3) 2_655 .
O6 Sm1 O1 C1 -82.1(3) . .
O3 Sm1 O1 C1 -124.4(3) 3_775 .
O7 Sm1 O1 C1 111.5(3) 3_775 .
O10 Sm1 O1 C1 54.2(3) . .
O2 Sm1 O1 C1 4.2(3) . .
O8 Sm1 O1 Sm1 142.40(14) 4_575 3_775
O1 Sm1 O1 Sm1 0.0 3_775 3_775
O9 Sm1 O1 Sm1 -64.5(2) 2_655 3_775
O6 Sm1 O1 Sm1 84.57(16) . 3_775
O3 Sm1 O1 Sm1 42.3(2) 3_775 3_775
O7 Sm1 O1 Sm1 -81.80(16) 3_775 3_775
O10 Sm1 O1 Sm1 -139.09(15) . 3_775
O2 Sm1 O1 Sm1 170.9(2) . 3_775
N2 Ag1 O2 C1 58.4(5) . .
N1 Ag1 O2 C1 -116.4(4) 2_644 .
N2 Ag1 O2 Sm1 -67.4(2) . .
N1 Ag1 O2 Sm1 117.78(19) 2_644 .
O8 Sm1 O2 C1 152.6(3) 4_575 .
O1 Sm1 O2 C1 5.3(4) 3_775 .
O9 Sm1 O2 C1 -128.1(3) 2_655 .
O6 Sm1 O2 C1 69.4(3) . .
O3 Sm1 O2 C1 98.8(3) 3_775 .
O7 Sm1 O2 C1 -65.7(3) 3_775 .
O10 Sm1 O2 C1 -130.2(3) . .
O1 Sm1 O2 C1 -4.2(3) . .
O8 Sm1 O2 Ag1 -67.61(17) 4_575 .
O1 Sm1 O2 Ag1 145.15(15) 3_775 .
O9 Sm1 O2 Ag1 11.7(3) 2_655 .
O6 Sm1 O2 Ag1 -150.82(19) . .
O3 Sm1 O2 Ag1 -121.36(19) 3_775 .
O7 Sm1 O2 Ag1 74.08(17) 3_775 .
O10 Sm1 O2 Ag1 9.63(15) . .
O1 Sm1 O2 Ag1 135.6(2) . .
O4 S1 O3 Sm1 -73.4(5) . 3_775
O5 S1 O3 Sm1 157.3(4) . 3_775
C3 S1 O3 Sm1 43.3(5) . 3_775
O8 Sm1 O6 C8 159.8(5) 4_575 .
O1 Sm1 O6 C8 7.6(5) 3_775 .
O9 Sm1 O6 C8 81.3(5) 2_655 .
O3 Sm1 O6 C8 81.5(5) 3_775 .
O7 Sm1 O6 C8 -47.7(5) 3_775 .
O10 Sm1 O6 C8 -144.6(4) . .
O2 Sm1 O6 C8 -117.7(5) . .
O1 Sm1 O6 C8 -64.4(5) . .
N1 Ag1 N2 C17 -75.2(7) 2_644 .
O2 Ag1 N2 C17 118.6(5) . .
N1 Ag1 N2 C18 103.1(6) 2_644 .
O2 Ag1 N2 C18 -63.2(5) . .
Ag1 O2 C1 O1 -127.0(4) . .
Sm1 O2 C1 O1 7.8(5) . .
Ag1 O2 C1 C2 58.5(7) . .
Sm1 O2 C1 C2 -166.7(5) . .
Sm1 O1 C1 O2 -160.3(5) 3_775 .
Sm1 O1 C1 O2 -7.7(5) . .
Sm1 O1 C1 C2 14.3(10) 3_775 .
Sm1 O1 C1 C2 167.0(4) . .
O2 C1 C2 C7 44.1(8) . .
O1 C1 C2 C7 -130.6(6) . .
O2 C1 C2 C3 -138.4(6) . .
O1 C1 C2 C3 46.9(8) . .
C7 C2 C3 C4 2.6(10) . .
C1 C2 C3 C4 -174.8(6) . .
C7 C2 C3 S1 -174.0(5) . .
C1 C2 C3 S1 8.7(8) . .
O4 S1 C3 C4 -128.8(5) . .
O3 S1 C3 C4 108.6(6) . .
O5 S1 C3 C4 -8.9(6) . .
O4 S1 C3 C2 47.7(6) . .
O3 S1 C3 C2 -74.9(6) . .
O5 S1 C3 C2 167.6(5) . .
C2 C3 C4 C5 -1.1(11) . .
S1 C3 C4 C5 175.5(6) . .
C3 C4 C5 C6 -0.7(13) . .
C4 C5 C6 C7 1.1(14) . .
C3 C2 C7 C6 -2.2(11) . .
C1 C2 C7 C6 175.3(7) . .
C5 C6 C7 C2 0.4(13) . .
Sm1 O6 C8 O7 29.2(9) . .
Sm1 O6 C8 C9 -149.9(4) . .
Sm1 O7 C8 O6 6.8(9) 3_775 .
Sm1 O7 C8 C9 -174.2(4) 3_775 .
O6 C8 C9 C10 123.6(6) . .
O7 C8 C9 C10 -55.6(7) . .
O6 C8 C9 C13 -57.7(7) . .
O7 C8 C9 C13 123.2(6) . .
C13 C9 C10 C11 2.9(8) . .
C8 C9 C10 C11 -178.3(5) . .
C12 N1 C11 C10 -0.2(8) . .
Ag1 N1 C11 C10 174.0(4) 2_654 .
C9 C10 C11 N1 -2.5(9) . .
C11 N1 C12 C13 2.5(9) . .
Ag1 N1 C12 C13 -171.8(4) 2_654 .
N1 C12 C13 C9 -1.9(9) . .
C10 C9 C13 C12 -0.8(8) . .
C8 C9 C13 C12 -179.6(5) . .
Sm1 O9 C14 O8 -26.3(17) 2_645 .
Sm1 O9 C14 C15 154.7(11) 2_645 .
Sm1 O8 C14 O9 62.8(9) 4_676 .
Sm1 O8 C14 C15 -118.2(5) 4_676 .
O9 C14 C15 C19 -157.6(5) . .
O8 C14 C15 C19 23.4(8) . .
O9 C14 C15 C16 21.4(8) . .
O8 C14 C15 C16 -157.7(5) . .
C19 C15 C16 C17 -1.3(9) . .
C14 C15 C16 C17 179.7(6) . .
C18 N2 C17 C16 0.1(10) . .
Ag1 N2 C17 C16 178.4(5) . .
C15 C16 C17 N2 1.3(10) . .
C17 N2 C18 C19 -1.3(9) . .
Ag1 N2 C18 C19 -179.6(5) . .
N2 C18 C19 C15 1.2(10) . .
C16 C15 C19 C18 0.2(9) . .
C14 C15 C19 C18 179.1(5) . .
